data_7720018
loop_
_publ_author_name
'Leksina, Uliana M.'
'Abramov, Vladimir A.'
'Matveev, Petr I.'
'Lemport, Pavel S.'
'Gopin, Alexander V.'
'Glushkov, Egor D.'
'Lyssenko, Konstantin A.'
'Trigub, Alexander L.'
'Petrov, Vladimir G.'
'Ustynyuk, Yuri A.'
'Nenajdenko, Valentine G.'

_publ_section_title
;
 Polysubstituted guanidine-based receptors for the selective extraction of
 pertechnetate anions from high-level waste.
;
_journal_issue 11
_journal_name_full 'Dalton transactions (Cambridge, England : 2003)'
_journal_page_first 4457
_journal_page_last 4471
_journal_paper_doi 10.1039/d6dt00057f
_journal_volume 55
_journal_year 2026
_chemical_formula_moiety 'C21 H30 N3, C H Cl3, Cl'
_chemical_formula_sum 'C22 H31 Cl4 N3'
_chemical_formula_weight 479.30
_space_group_crystal_system monoclinic
_space_group_IT_number 14
_space_group_name_Hall '-P 2yn'
_space_group_name_H-M_alt 'P 1 21/n 1'
_atom_sites_solution_hydrogens geom
_atom_sites_solution_primary dual
_atom_sites_solution_secondary difmap
_audit_creation_method SHELXL-2018/3
_audit_update_record
;
2025-03-13 deposited with the CCDC.	2026-02-11 downloaded from the CCDC.
;
_cell_angle_alpha 90
_cell_angle_beta 91.067(2)
_cell_angle_gamma 90
_cell_formula_units_Z 4
_cell_length_a 9.8314(4)
_cell_length_b 13.3665(6)
_cell_length_c 18.6866(9)
_cell_measurement_reflns_used 584
_cell_measurement_temperature 129(2)
_cell_measurement_theta_max 20.77
_cell_measurement_theta_min 2.18
_cell_volume 2455.21(19)
_computing_cell_refinement 'SAINT V8.40B (?, 2016)'
_computing_data_collection 'APEX3 (Bruker, 2019)'
_computing_data_reduction 'SAINT V8.40B (?, 2016)'
_computing_structure_refinement 'SHELXL-2018/3 (Sheldrick, 2018)'
_computing_structure_solution 'SHELXT 2018/2 (Sheldrick, 2018)'
_diffrn_ambient_temperature 129(2)
_diffrn_measured_fraction_theta_full 1.000
_diffrn_measured_fraction_theta_max 1.000
_diffrn_measurement_device_type 'Bruker D8 Quest'
_diffrn_measurement_method '\f and \w scans'
_diffrn_radiation_type MoK\a
_diffrn_radiation_wavelength 0.71073
_diffrn_reflns_av_R_equivalents 0.0603
_diffrn_reflns_av_unetI/netI 0.0563
_diffrn_reflns_Laue_measured_fraction_full 1.000
_diffrn_reflns_Laue_measured_fraction_max 1.000
_diffrn_reflns_limit_h_max 13
_diffrn_reflns_limit_h_min -12
_diffrn_reflns_limit_k_max 18
_diffrn_reflns_limit_k_min -18
_diffrn_reflns_limit_l_max 25
_diffrn_reflns_limit_l_min -25
_diffrn_reflns_number 23698
_diffrn_reflns_point_group_measured_fraction_full 1.000
_diffrn_reflns_point_group_measured_fraction_max 1.000
_diffrn_reflns_theta_full 25.242
_diffrn_reflns_theta_max 28.999
_diffrn_reflns_theta_min 2.180
_diffrn_source 'micro-focus sealed X-ray tube'
_diffrn_source_current 1.4
_diffrn_source_power 0.07
_diffrn_source_voltage 50.0
_diffrn_standards_number 0
_exptl_absorpt_coefficient_mu 0.496
_exptl_absorpt_correction_type multi-scan
_exptl_absorpt_process_details
;
SADABS-2016/2 (Bruker,2016/2) was used for absorption correction.
wR2(int) was 0.1152 before and 0.0584 after correction.
The Ratio of minimum to maximum transmission is 0.8868.
The \l/2 correction factor is Not present.
;
_exptl_crystal_colour colorless
_exptl_crystal_density_diffrn 1.297
_exptl_crystal_description block
_exptl_crystal_F_000 1008
_exptl_crystal_size_max 0.210
_exptl_crystal_size_mid 0.180
_exptl_crystal_size_min 0.170
_exptl_transmission_factor_max 0.831
_exptl_transmission_factor_min 0.694
_refine_diff_density_max 0.558
_refine_diff_density_min -0.558
_refine_diff_density_rms 0.062
_refine_ls_extinction_method none
_refine_ls_goodness_of_fit_ref 1.026
_refine_ls_hydrogen_treatment constr
_refine_ls_matrix_type full
_refine_ls_number_parameters 264
_refine_ls_number_reflns 6540
_refine_ls_number_restraints 0
_refine_ls_restrained_S_all 1.026
_refine_ls_R_factor_all 0.0653
_refine_ls_R_factor_gt 0.0503
_refine_ls_shift/su_max 0.001
_refine_ls_shift/su_mean 0.000
_refine_ls_structure_factor_coef Fsqd
_refine_ls_weighting_details 'w=1/[\s^2^(Fo^2^)+(0.0432P)^2^+1.4112P] where P=(Fo^2^+2Fc^2^)/3'
_refine_ls_weighting_scheme calc
_refine_ls_wR_factor_gt 0.1131
_refine_ls_wR_factor_ref 0.1228
_reflns_Friedel_coverage 0.000
_reflns_number_gt 5193
_reflns_number_total 6540
_reflns_threshold_expression 'I > 2\s(I)'
_cod_data_source_file d6dt00057f2.cif
_cod_data_source_block ava
_cod_depositor_comments 'Adding full bibliography for 7720018--7720021.cif.'
_cod_original_sg_symbol_H-M 'P 21/n'
_cod_database_code 7720018
_shelx_shelxl_version_number 2018/3
_shelx_space_group_comment
;
The symmetry employed for this shelxl refinement is uniquely defined
by the following loop, which should always be used as a source of
symmetry information in preference to the above space-group names.
They are only intended as comments.
;
_shelx_estimated_absorpt_t_min 0.903
_shelx_estimated_absorpt_t_max 0.920

loop_
_space_group_symop_operation_xyz
'x, y, z'
'-x+1/2, y+1/2, -z+1/2'
'-x, -y, -z'
'x-1/2, -y-1/2, z-1/2'

loop_
_atom_site_label
_atom_site_type_symbol
_atom_site_fract_x
_atom_site_fract_y
_atom_site_fract_z
_atom_site_U_iso_or_equiv
_atom_site_adp_type
_atom_site_occupancy
_atom_site_site_symmetry_order
_atom_site_calc_flag
_atom_site_refinement_flags_posn
_atom_site_refinement_flags_adp
_atom_site_refinement_flags_occupancy
_atom_site_disorder_assembly
_atom_site_disorder_group
Cl1 Cl 0.62776(5) 0.40257(3) 0.34463(2) 0.02224(11) Uani 1 1 d . . . . .
Cl1S Cl 0.60750(6) 0.43245(4) 0.57813(3) 0.03534(14) Uani 1 1 d . . . . .
Cl2S Cl 0.87975(6) 0.42255(6) 0.52324(4) 0.05128(19) Uani 1 1 d . . . . .
Cl3S Cl 0.73061(8) 0.24116(5) 0.54375(4) 0.0546(2) Uani 1 1 d . . . . .
N1 N 0.66558(15) 0.75626(12) 0.22643(9) 0.0212(3) Uani 1 1 d . . . . .
H1 H 0.727922 0.801575 0.217470 0.025 Uiso 1 1 calc R U . . .
N2 N 0.63121(16) 0.58380(12) 0.23898(9) 0.0224(3) Uani 1 1 d . . . . .
H2 H 0.639372 0.535856 0.271051 0.027 Uiso 1 1 calc R U . . .
N3 N 0.82664(16) 0.65840(12) 0.28402(9) 0.0235(3) Uani 1 1 d . . . . .
C1 C 0.70757(19) 0.66601(14) 0.24938(10) 0.0209(4) Uani 1 1 d . . . . .
C8 C 0.53888(19) 0.56714(13) 0.18125(10) 0.0210(4) Uani 1 1 d . . . . .
C2 C 0.52700(18) 0.78327(13) 0.21570(10) 0.0203(4) Uani 1 1 d . . . . .
C7 C 0.4890(2) 0.83320(14) 0.15344(11) 0.0247(4) Uani 1 1 d . . . . .
H7 H 0.555409 0.850752 0.119366 0.030 Uiso 1 1 calc R U . . .
C13 C 0.5603(2) 0.60657(15) 0.11376(11) 0.0253(4) Uani 1 1 d . . . . .
H13 H 0.638425 0.646208 0.105015 0.030 Uiso 1 1 calc R U . . .
C9 C 0.42618(19) 0.50727(15) 0.19343(11) 0.0257(4) Uani 1 1 d . . . . .
H9 H 0.411595 0.480106 0.239634 0.031 Uiso 1 1 calc R U . . .
C14 C 0.9066(2) 0.56527(16) 0.28463(12) 0.0289(4) Uani 1 1 d . . . . .
H14A H 0.850917 0.510599 0.263580 0.035 Uiso 1 1 calc R U . . .
H14B H 0.929680 0.546898 0.334723 0.035 Uiso 1 1 calc R U . . .
C10 C 0.3350(2) 0.48741(16) 0.13759(12) 0.0305(5) Uani 1 1 d . . . . .
H10 H 0.258574 0.445592 0.145444 0.037 Uiso 1 1 calc R U . . .
C3 C 0.4314(2) 0.76052(15) 0.26663(11) 0.0265(4) Uani 1 1 d . . . . .
H3 H 0.458278 0.728683 0.310098 0.032 Uiso 1 1 calc R U . . .
C6 C 0.3535(2) 0.85731(16) 0.14125(12) 0.0321(5) Uani 1 1 d . . . . .
H6 H 0.327233 0.891756 0.098731 0.038 Uiso 1 1 calc R U . . .
C18 C 0.8868(2) 0.74525(16) 0.32255(12) 0.0290(4) Uani 1 1 d . . . . .
H18A H 0.905161 0.799212 0.287756 0.035 Uiso 1 1 calc R U . . .
H18B H 0.974671 0.725030 0.344842 0.035 Uiso 1 1 calc R U . . .
C12 C 0.4668(2) 0.58762(16) 0.05942(12) 0.0314(5) Uani 1 1 d . . . . .
H12 H 0.479874 0.616055 0.013465 0.038 Uiso 1 1 calc R U . . .
C4 C 0.2962(2) 0.78466(16) 0.25357(13) 0.0329(5) Uani 1 1 d . . . . .
H4 H 0.230143 0.768824 0.288243 0.039 Uiso 1 1 calc R U . . .
C11 C 0.3549(2) 0.52818(17) 0.07072(12) 0.0339(5) Uani 1 1 d . . . . .
H11 H 0.291731 0.515282 0.032743 0.041 Uiso 1 1 calc R U . . .
C19 C 0.7943(2) 0.78537(16) 0.38019(12) 0.0324(5) Uani 1 1 d . . . . .
H19A H 0.710462 0.812109 0.357043 0.039 Uiso 1 1 calc R U . . .
H19B H 0.840749 0.841612 0.404943 0.039 Uiso 1 1 calc R U . . .
C15 C 1.0373(2) 0.57615(17) 0.24255(13) 0.0337(5) Uani 1 1 d . . . . .
H15A H 1.096406 0.625993 0.266997 0.040 Uiso 1 1 calc R U . . .
H15B H 1.085996 0.511310 0.243486 0.040 Uiso 1 1 calc R U . . .
C1S C 0.7159(2) 0.36825(17) 0.52067(11) 0.0292(4) Uani 1 1 d . . . . .
H1S H 0.678227 0.373205 0.470730 0.035 Uiso 1 1 calc R U . . .
C5 C 0.2563(2) 0.83161(16) 0.19053(14) 0.0359(5) Uani 1 1 d . . . . .
H5 H 0.162986 0.846015 0.181235 0.043 Uiso 1 1 calc R U . . .
C20 C 0.7544(2) 0.70746(19) 0.43582(13) 0.0394(5) Uani 1 1 d . . . . .
H20A H 0.711449 0.649692 0.411143 0.047 Uiso 1 1 calc R U . . .
H20B H 0.837542 0.683134 0.460979 0.047 Uiso 1 1 calc R U . . .
C16 C 1.0164(2) 0.60801(18) 0.16505(14) 0.0399(6) Uani 1 1 d . . . . .
H16A H 0.962749 0.670663 0.163851 0.048 Uiso 1 1 calc R U . . .
H16B H 1.106290 0.622671 0.144407 0.048 Uiso 1 1 calc R U . . .
C21 C 0.6565(3) 0.7489(2) 0.49055(14) 0.0468(6) Uani 1 1 d . . . . .
H21A H 0.577474 0.778301 0.465692 0.070 Uiso 1 1 calc R U . . .
H21B H 0.702615 0.800452 0.519358 0.070 Uiso 1 1 calc R U . . .
H21C H 0.626435 0.694737 0.521833 0.070 Uiso 1 1 calc R U . . .
C17 C 0.9448(3) 0.5309(2) 0.11868(16) 0.0532(7) Uani 1 1 d . . . . .
H17A H 0.940901 0.554393 0.069017 0.080 Uiso 1 1 calc R U . . .
H17B H 0.852178 0.520705 0.135789 0.080 Uiso 1 1 calc R U . . .
H17C H 0.994841 0.467526 0.121201 0.080 Uiso 1 1 calc R U . . .

loop_
_atom_site_aniso_label
_atom_site_aniso_U_11
_atom_site_aniso_U_22
_atom_site_aniso_U_33
_atom_site_aniso_U_23
_atom_site_aniso_U_13
_atom_site_aniso_U_12
Cl1 0.0236(2) 0.0218(2) 0.0214(2) 0.00205(16) 0.00297(16) 0.00339(17)
Cl1S 0.0341(3) 0.0372(3) 0.0350(3) -0.0039(2) 0.0095(2) 0.0000(2)
Cl2S 0.0342(3) 0.0706(5) 0.0496(4) -0.0177(3) 0.0126(3) -0.0097(3)
Cl3S 0.0697(5) 0.0362(3) 0.0583(4) 0.0069(3) 0.0161(4) 0.0132(3)
N1 0.0182(7) 0.0197(7) 0.0257(8) 0.0031(6) 0.0003(6) -0.0032(6)
N2 0.0227(8) 0.0189(8) 0.0255(8) 0.0053(6) -0.0015(6) -0.0024(6)
N3 0.0205(8) 0.0218(8) 0.0281(9) 0.0029(7) -0.0029(6) -0.0019(6)
C1 0.0209(8) 0.0223(9) 0.0196(9) 0.0013(7) 0.0022(7) -0.0010(7)
C8 0.0220(9) 0.0171(8) 0.0239(9) -0.0011(7) -0.0010(7) 0.0036(7)
C2 0.0201(8) 0.0173(8) 0.0235(9) -0.0013(7) -0.0003(7) -0.0008(7)
C7 0.0300(10) 0.0199(9) 0.0240(9) -0.0005(7) 0.0001(8) 0.0022(8)
C13 0.0284(10) 0.0228(9) 0.0246(10) -0.0025(8) 0.0016(8) 0.0006(8)
C9 0.0246(9) 0.0224(9) 0.0300(10) 0.0000(8) -0.0001(8) 0.0015(7)
C14 0.0229(9) 0.0261(10) 0.0375(12) 0.0087(9) -0.0034(8) 0.0011(8)
C10 0.0240(10) 0.0278(10) 0.0396(12) -0.0080(9) -0.0035(9) -0.0007(8)
C3 0.0289(10) 0.0234(9) 0.0275(10) -0.0003(8) 0.0068(8) -0.0017(8)
C6 0.0355(11) 0.0256(10) 0.0347(12) -0.0042(9) -0.0092(9) 0.0079(9)
C18 0.0256(10) 0.0289(10) 0.0324(11) 0.0024(8) -0.0073(8) -0.0041(8)
C12 0.0409(12) 0.0295(11) 0.0238(10) -0.0036(8) -0.0017(9) 0.0071(9)
C4 0.0243(10) 0.0295(11) 0.0451(13) -0.0113(9) 0.0095(9) -0.0057(8)
C11 0.0348(11) 0.0352(12) 0.0312(11) -0.0111(9) -0.0097(9) 0.0063(9)
C19 0.0353(11) 0.0293(11) 0.0321(11) -0.0025(9) -0.0099(9) -0.0001(9)
C15 0.0233(10) 0.0269(11) 0.0509(14) 0.0036(10) 0.0025(9) 0.0006(8)
C1S 0.0294(10) 0.0358(11) 0.0225(10) 0.0000(8) 0.0027(8) 0.0006(9)
C5 0.0227(10) 0.0296(11) 0.0551(15) -0.0164(10) -0.0067(10) 0.0059(8)
C20 0.0401(13) 0.0429(13) 0.0353(12) 0.0027(10) 0.0003(10) 0.0015(11)
C16 0.0384(12) 0.0328(12) 0.0490(15) 0.0069(10) 0.0148(11) 0.0076(10)
C21 0.0403(13) 0.0610(17) 0.0390(14) -0.0119(12) -0.0001(11) -0.0043(12)
C17 0.0490(15) 0.0624(18) 0.0484(16) -0.0023(14) 0.0004(13) 0.0114(14)

loop_
_atom_type_symbol
_atom_type_description
_atom_type_scat_dispersion_real
_atom_type_scat_dispersion_imag
_atom_type_scat_source
C C 0.0033 0.0016 'International Tables Vol C Tables 4.2.6.8 and 6.1.1.4'
H H 0.0000 0.0000 'International Tables Vol C Tables 4.2.6.8 and 6.1.1.4'
Cl Cl 0.1484 0.1585 'International Tables Vol C Tables 4.2.6.8 and 6.1.1.4'
N N 0.0061 0.0033 'International Tables Vol C Tables 4.2.6.8 and 6.1.1.4'

loop_
_geom_angle_atom_site_label_1
_geom_angle_atom_site_label_2
_geom_angle_atom_site_label_3
_geom_angle
_geom_angle_site_symmetry_1
_geom_angle_site_symmetry_3
_geom_angle_publ_flag
C1 N1 C2 124.19(16) . . ?
C1 N1 H1 117.9 . . ?
C2 N1 H1 117.9 . . ?
C1 N2 C8 126.03(16) . . ?
C1 N2 H2 117.0 . . ?
C8 N2 H2 117.0 . . ?
C1 N3 C14 122.20(17) . . ?
C1 N3 C18 121.01(16) . . ?
C14 N3 C18 116.77(16) . . ?
N3 C1 N1 119.11(17) . . ?
N3 C1 N2 119.48(17) . . ?
N1 C1 N2 121.41(17) . . ?
C13 C8 C9 120.20(18) . . ?
C13 C8 N2 121.86(17) . . ?
C9 C8 N2 117.92(17) . . ?
C3 C2 C7 120.47(18) . . ?
C3 C2 N1 120.60(17) . . ?
C7 C2 N1 118.94(17) . . ?
C6 C7 C2 119.57(19) . . ?
C6 C7 H7 120.2 . . ?
C2 C7 H7 120.2 . . ?
C12 C13 C8 119.29(19) . . ?
C12 C13 H13 120.4 . . ?
C8 C13 H13 120.4 . . ?
C10 C9 C8 119.5(2) . . ?
C10 C9 H9 120.2 . . ?
C8 C9 H9 120.2 . . ?
N3 C14 C15 111.71(17) . . ?
N3 C14 H14A 109.3 . . ?
C15 C14 H14A 109.3 . . ?
N3 C14 H14B 109.3 . . ?
C15 C14 H14B 109.3 . . ?
H14A C14 H14B 107.9 . . ?
C11 C10 C9 120.3(2) . . ?
C11 C10 H10 119.9 . . ?
C9 C10 H10 119.9 . . ?
C2 C3 C4 119.3(2) . . ?
C2 C3 H3 120.4 . . ?
C4 C3 H3 120.4 . . ?
C5 C6 C7 120.5(2) . . ?
C5 C6 H6 119.8 . . ?
C7 C6 H6 119.8 . . ?
N3 C18 C19 112.44(17) . . ?
N3 C18 H18A 109.1 . . ?
C19 C18 H18A 109.1 . . ?
N3 C18 H18B 109.1 . . ?
C19 C18 H18B 109.1 . . ?
H18A C18 H18B 107.8 . . ?
C11 C12 C13 121.1(2) . . ?
C11 C12 H12 119.5 . . ?
C13 C12 H12 119.5 . . ?
C5 C4 C3 120.8(2) . . ?
C5 C4 H4 119.6 . . ?
C3 C4 H4 119.6 . . ?
C12 C11 C10 119.6(2) . . ?
C12 C11 H11 120.2 . . ?
C10 C11 H11 120.2 . . ?
C18 C19 C20 113.95(19) . . ?
C18 C19 H19A 108.8 . . ?
C20 C19 H19A 108.8 . . ?
C18 C19 H19B 108.8 . . ?
C20 C19 H19B 108.8 . . ?
H19A C19 H19B 107.7 . . ?
C16 C15 C14 114.68(18) . . ?
C16 C15 H15A 108.6 . . ?
C14 C15 H15A 108.6 . . ?
C16 C15 H15B 108.6 . . ?
C14 C15 H15B 108.6 . . ?
H15A C15 H15B 107.6 . . ?
Cl1S C1S Cl3S 111.78(12) . . ?
Cl1S C1S Cl2S 110.31(12) . . ?
Cl3S C1S Cl2S 108.65(12) . . ?
Cl1S C1S H1S 108.7 . . ?
Cl3S C1S H1S 108.7 . . ?
Cl2S C1S H1S 108.7 . . ?
C6 C5 C4 119.35(19) . . ?
C6 C5 H5 120.3 . . ?
C4 C5 H5 120.3 . . ?
C21 C20 C19 112.5(2) . . ?
C21 C20 H20A 109.1 . . ?
C19 C20 H20A 109.1 . . ?
C21 C20 H20B 109.1 . . ?
C19 C20 H20B 109.1 . . ?
H20A C20 H20B 107.8 . . ?
C17 C16 C15 114.1(2) . . ?
C17 C16 H16A 108.7 . . ?
C15 C16 H16A 108.7 . . ?
C17 C16 H16B 108.7 . . ?
C15 C16 H16B 108.7 . . ?
H16A C16 H16B 107.6 . . ?
C20 C21 H21A 109.5 . . ?
C20 C21 H21B 109.5 . . ?
H21A C21 H21B 109.5 . . ?
C20 C21 H21C 109.5 . . ?
H21A C21 H21C 109.5 . . ?
H21B C21 H21C 109.5 . . ?
C16 C17 H17A 109.5 . . ?
C16 C17 H17B 109.5 . . ?
H17A C17 H17B 109.5 . . ?
C16 C17 H17C 109.5 . . ?
H17A C17 H17C 109.5 . . ?
H17B C17 H17C 109.5 . . ?

loop_
_geom_bond_atom_site_label_1
_geom_bond_atom_site_label_2
_geom_bond_distance
_geom_bond_site_symmetry_2
_geom_bond_publ_flag
Cl1S C1S 1.752(2) . ?
Cl2S C1S 1.766(2) . ?
Cl3S C1S 1.758(2) . ?
N1 C1 1.343(2) . ?
N1 C2 1.420(2) . ?
N1 H1 0.8800 . ?
N2 C1 1.343(2) . ?
N2 C8 1.415(2) . ?
N2 H2 0.8800 . ?
N3 C1 1.331(2) . ?
N3 C14 1.472(3) . ?
N3 C18 1.483(3) . ?
C8 C13 1.386(3) . ?
C8 C9 1.389(3) . ?
C2 C3 1.383(3) . ?
C2 C7 1.387(3) . ?
C7 C6 1.385(3) . ?
C7 H7 0.9500 . ?
C13 C12 1.380(3) . ?
C13 H13 0.9500 . ?
C9 C10 1.389(3) . ?
C9 H9 0.9500 . ?
C14 C15 1.526(3) . ?
C14 H14A 0.9900 . ?
C14 H14B 0.9900 . ?
C10 C11 1.380(3) . ?
C10 H10 0.9500 . ?
C3 C4 1.385(3) . ?
C3 H3 0.9500 . ?
C6 C5 1.383(3) . ?
C6 H6 0.9500 . ?
C18 C19 1.520(3) . ?
C18 H18A 0.9900 . ?
C18 H18B 0.9900 . ?
C12 C11 1.377(3) . ?
C12 H12 0.9500 . ?
C4 C5 1.385(3) . ?
C4 H4 0.9500 . ?
C11 H11 0.9500 . ?
C19 C20 1.528(3) . ?
C19 H19A 0.9900 . ?
C19 H19B 0.9900 . ?
C15 C16 1.520(3) . ?
C15 H15A 0.9900 . ?
C15 H15B 0.9900 . ?
C1S H1S 1.0000 . ?
C5 H5 0.9500 . ?
C20 C21 1.522(3) . ?
C20 H20A 0.9900 . ?
C20 H20B 0.9900 . ?
C16 C17 1.512(4) . ?
C16 H16A 0.9900 . ?
C16 H16B 0.9900 . ?
C21 H21A 0.9800 . ?
C21 H21B 0.9800 . ?
C21 H21C 0.9800 . ?
C17 H17A 0.9800 . ?
C17 H17B 0.9800 . ?
C17 H17C 0.9800 . ?

loop_
_geom_torsion_atom_site_label_1
_geom_torsion_atom_site_label_2
_geom_torsion_atom_site_label_3
_geom_torsion_atom_site_label_4
_geom_torsion
_geom_torsion_site_symmetry_1
_geom_torsion_site_symmetry_2
_geom_torsion_site_symmetry_3
_geom_torsion_site_symmetry_4
_geom_torsion_publ_flag
C14 N3 C1 N1 -153.90(18) . . . . ?
C18 N3 C1 N1 24.5(3) . . . . ?
C14 N3 C1 N2 27.0(3) . . . . ?
C18 N3 C1 N2 -154.58(18) . . . . ?
C2 N1 C1 N3 -153.64(18) . . . . ?
C2 N1 C1 N2 25.4(3) . . . . ?
C8 N2 C1 N3 -150.97(18) . . . . ?
C8 N2 C1 N1 30.0(3) . . . . ?
C1 N2 C8 C13 31.8(3) . . . . ?
C1 N2 C8 C9 -149.83(19) . . . . ?
C1 N1 C2 C3 46.0(3) . . . . ?
C1 N1 C2 C7 -134.23(19) . . . . ?
C3 C2 C7 C6 -2.2(3) . . . . ?
N1 C2 C7 C6 178.05(18) . . . . ?
C9 C8 C13 C12 1.5(3) . . . . ?
N2 C8 C13 C12 179.85(18) . . . . ?
C13 C8 C9 C10 -0.2(3) . . . . ?
N2 C8 C9 C10 -178.54(17) . . . . ?
C1 N3 C14 C15 111.4(2) . . . . ?
C18 N3 C14 C15 -67.1(2) . . . . ?
C8 C9 C10 C11 -1.1(3) . . . . ?
C7 C2 C3 C4 2.5(3) . . . . ?
N1 C2 C3 C4 -177.74(18) . . . . ?
C2 C7 C6 C5 -0.3(3) . . . . ?
C1 N3 C18 C19 58.7(2) . . . . ?
C14 N3 C18 C19 -122.81(19) . . . . ?
C8 C13 C12 C11 -1.7(3) . . . . ?
C2 C3 C4 C5 -0.4(3) . . . . ?
C13 C12 C11 C10 0.5(3) . . . . ?
C9 C10 C11 C12 0.9(3) . . . . ?
N3 C18 C19 C20 56.8(2) . . . . ?
N3 C14 C15 C16 -56.9(3) . . . . ?
C7 C6 C5 C4 2.3(3) . . . . ?
C3 C4 C5 C6 -2.0(3) . . . . ?
C18 C19 C20 C21 -177.26(19) . . . . ?
C14 C15 C16 C17 -66.7(3) . . . . ?
